data_7151418
loop_
_publ_author_name
'Elena B\^acu'
'Dalila Samson-Belei'
'Guy Nowogrocki'
'Axel Couture'
'Pierre Grandclaudon'

_publ_section_title
;
 Benzoindolizine derivatives of N-acylphenothiazine. Synthesis and
 characterization
;
_journal_issue 13
_journal_name_full 'Org. Biomol. Chem.'
_journal_page_first 2377
_journal_page_last 2382
_journal_paper_doi 10.1039/b302662k
_journal_volume 1
_journal_year 2003
_chemical_formula_sum 'C29 H22 N2 O5 S'
_chemical_formula_weight 510.55
_chemical_melting_point 459.6(5)
_chemical_name_common
;
1,2-Di(methoxycarbonyl)-1,10b-dihydropyrolo(2,1-a)isoquinolin-
3-yl-(10H-phenothiazin-10-yl)-1-methanone
;
_chemical_name_systematic
; 
1,2-Di(methoxycarbonyl)-1,10b-dihydropyrolo[2,1-a]isoquinolin-3-yl-
(10H-phenothiazin-10-yl)-1-methanone 
;
_space_group_IT_number 15
_symmetry_cell_setting monoclinic
_symmetry_space_group_name_Hall '-C 2yc'
_symmetry_space_group_name_H-M 'C 1 2/c 1'
_atom_sites_solution_hydrogens geom
_atom_sites_solution_primary direct
_atom_sites_solution_secondary difmap
_audit_creation_method SHELXL-97
_cell_angle_alpha 90.00
_cell_angle_beta 99.163(3)
_cell_angle_gamma 90.00
_cell_formula_units_Z 8
_cell_length_a 37.608(6)
_cell_length_b 8.6937(14)
_cell_length_c 15.053(3)
_cell_measurement_temperature 293(2)
_cell_volume 4858.8(15)
_computing_cell_refinement 'Bruker XSCANS'
_computing_data_collection 'Bruker XSCANS'
_computing_data_reduction 'Bruker SHELXTL'
_computing_molecular_graphics 'Bruker SHELXTL'
_computing_publication_material 'Bruker SHELXTL'
_computing_structure_refinement 'SHELXL-97 (Sheldrick, 1997)'
_computing_structure_solution 'SHELXS-97 (Sheldrick, 1990)'
_diffrn_ambient_temperature 293(2)
_diffrn_measured_fraction_theta_full 0.972
_diffrn_measured_fraction_theta_max 0.972
_diffrn_measurement_device_type 'Bruker P4'
_diffrn_measurement_method '\w scans'
_diffrn_radiation_monochromator graphite
_diffrn_radiation_source 'fine-focus sealed tube'
_diffrn_radiation_type MoK\a
_diffrn_radiation_wavelength 0.71073
_diffrn_reflns_av_R_equivalents 0.0430
_diffrn_reflns_av_sigmaI/netI 0.0415
_diffrn_reflns_limit_h_max 44
_diffrn_reflns_limit_h_min -44
_diffrn_reflns_limit_k_max 10
_diffrn_reflns_limit_k_min -10
_diffrn_reflns_limit_l_max 17
_diffrn_reflns_limit_l_min -17
_diffrn_reflns_number 14845
_diffrn_reflns_theta_full 25.00
_diffrn_reflns_theta_max 25.00
_diffrn_reflns_theta_min 3.11
_exptl_absorpt_coefficient_mu 0.178
_exptl_absorpt_correction_type none
_exptl_crystal_colour yellow
_exptl_crystal_density_diffrn 1.396
_exptl_crystal_density_method 'not measured'
_exptl_crystal_description 'irregular prism'
_exptl_crystal_F_000 2128
_exptl_crystal_size_max .45
_exptl_crystal_size_mid .25
_exptl_crystal_size_min .13
_refine_diff_density_max 0.449
_refine_diff_density_min -0.303
_refine_diff_density_rms 0.057
_refine_ls_extinction_method none
_refine_ls_goodness_of_fit_ref 1.121
_refine_ls_hydrogen_treatment mixed
_refine_ls_matrix_type full
_refine_ls_number_parameters 416
_refine_ls_number_reflns 4155
_refine_ls_number_restraints 0
_refine_ls_restrained_S_all 1.121
_refine_ls_R_factor_all 0.0611
_refine_ls_R_factor_gt 0.0459
_refine_ls_shift/su_max 0.014
_refine_ls_shift/su_mean 0.001
_refine_ls_structure_factor_coef Fsqd
_refine_ls_weighting_details 'calc w=1/[\s^2^(Fo^2^)+(0.0769P)^2^+0.0000P] where P=(Fo^2^+2Fc^2^)/3'
_refine_ls_weighting_scheme calc
_refine_ls_wR_factor_gt 0.1219
_refine_ls_wR_factor_ref 0.1295
_reflns_number_gt 3206
_reflns_number_total 4155
_reflns_threshold_expression >2sigma(I)
_cod_data_source_file b302662k.txt
_cod_data_source_block grandbtm=_1a
_cod_depositor_comments
;
The following automatic conversions were performed:
'_symmetry_cell_setting' value 'Monoclinic' changed to 'monoclinic'
according to '/home/adriana/struct/CIF-dictionaries/cif_core.dic'
dictionary named 'cif_core.dic' version 2.4.1 from 2010-06-29.

Automatic conversion script
Id: cif_fix_enum 1555 2011-01-17 13:19:09Z saulius 

The following automatic conversions were performed:

'_chemical_melting_point' value '186-187C' was changed to '459.6(5)'
- it was converted from degrees Celsius(C) to Kelvins(K), the average
value was taken and precision was estimated.

Automatic conversion script
Id: cif_fix_values 1569 2011-02-09 13:29:24Z adriana 
;
_cod_original_cell_volume 4858.8(14)
_cod_original_sg_symbol_H-M C2/c
_cod_database_code 7151418

loop_
_symmetry_equiv_pos_as_xyz
'x, y, z'
'-x, y, -z+1/2'
'x+1/2, y+1/2, z'
'-x+1/2, y+1/2, -z+1/2'
'-x, -y, -z'
'x, -y, z-1/2'
'-x+1/2, -y+1/2, -z'
'x+1/2, -y+1/2, z-1/2'

loop_
_atom_site_label
_atom_site_type_symbol
_atom_site_fract_x
_atom_site_fract_y
_atom_site_fract_z
_atom_site_U_iso_or_equiv
_atom_site_adp_type
_atom_site_occupancy
_atom_site_symmetry_multiplicity
_atom_site_calc_flag
_atom_site_refinement_flags
_atom_site_disorder_assembly
_atom_site_disorder_group
C1 C 0.17163(6) 0.8668(3) 0.80538(14) 0.0216(5) Uani 1 1 d . . .
C2 C 0.13174(6) 0.8752(2) 0.76861(15) 0.0223(5) Uani 1 1 d . . .
C3 C 0.12573(6) 0.8197(2) 0.68388(15) 0.0220(5) Uani 1 1 d . . .
N4 N 0.15678(5) 0.7646(2) 0.65835(12) 0.0217(4) Uani 1 1 d . . .
C5 C 0.16257(6) 0.6913(3) 0.58033(16) 0.0248(5) Uani 1 1 d . . .
C6 C 0.19615(6) 0.6535(3) 0.56981(16) 0.0255(5) Uani 1 1 d . . .
C7 C 0.22720(6) 0.7074(3) 0.63271(14) 0.0225(5) Uani 1 1 d . . .
C8 C 0.26210(6) 0.7076(3) 0.61190(17) 0.0263(5) Uani 1 1 d . . .
C9 C 0.29015(6) 0.7721(3) 0.67048(16) 0.0277(6) Uani 1 1 d . . .
C10 C 0.28428(6) 0.8393(3) 0.75029(17) 0.0270(5) Uani 1 1 d . . .
C11 C 0.24960(6) 0.8394(3) 0.77213(16) 0.0241(5) Uani 1 1 d . . .
C12 C 0.22139(6) 0.7722(3) 0.71498(15) 0.0224(5) Uani 1 1 d . . .
C13 C 0.18450(6) 0.7522(3) 0.73945(14) 0.0222(5) Uani 1 1 d . . .
O14 O 0.08099(4) 0.95131(18) 0.58547(11) 0.0297(4) Uani 1 1 d . . .
C15 C 0.09142(6) 0.8275(3) 0.61651(15) 0.0222(5) Uani 1 1 d . . .
N16 N 0.07444(5) 0.6908(2) 0.59186(12) 0.0209(4) Uani 1 1 d . . .
C17 C 0.08828(5) 0.5451(2) 0.62706(14) 0.0206(5) Uani 1 1 d . . .
C18 C 0.09569(6) 0.5167(3) 0.71852(15) 0.0229(5) Uani 1 1 d . . .
C19 C 0.11109(6) 0.3781(3) 0.74966(16) 0.0252(5) Uani 1 1 d . . .
C20 C 0.11790(6) 0.2662(3) 0.68869(16) 0.0265(5) Uani 1 1 d . . .
C21 C 0.10883(6) 0.2912(3) 0.59730(16) 0.0239(5) Uani 1 1 d . . .
C22 C 0.09418(6) 0.4312(3) 0.56573(15) 0.0218(5) Uani 1 1 d . . .
S23 S 0.082843(15) 0.46324(7) 0.44924(4) 0.02543(19) Uani 1 1 d . . .
C24 C 0.04530(6) 0.5861(3) 0.44999(15) 0.0236(5) Uani 1 1 d . . .
C25 C 0.01684(6) 0.5816(3) 0.37836(16) 0.0278(6) Uani 1 1 d . . .
C26 C -0.01177(6) 0.6820(3) 0.37688(17) 0.0303(6) Uani 1 1 d . . .
C27 C -0.01295(6) 0.7824(3) 0.44801(17) 0.0288(6) Uani 1 1 d . . .
C28 C 0.01497(6) 0.7842(3) 0.52014(17) 0.0253(5) Uani 1 1 d . . .
C29 C 0.04430(6) 0.6878(3) 0.52007(15) 0.0225(5) Uani 1 1 d . . .
C30 C 0.17865(6) 0.8078(3) 0.90139(16) 0.0270(5) Uani 1 1 d . . .
O31 O 0.16712(5) 0.6889(2) 0.92553(11) 0.0401(5) Uani 1 1 d . . .
O32 O 0.19984(5) 0.9037(2) 0.95480(11) 0.0361(4) Uani 1 1 d . . .
C33 C 0.20722(10) 0.8595(4) 1.04863(19) 0.0495(8) Uani 1 1 d . . .
H17 H 0.2147(8) 0.747(4) 1.052(2) 0.059 Uiso 1 1 d . . .
H18 H 0.1848(9) 0.860(4) 1.074(2) 0.059 Uiso 1 1 d . . .
H19 H 0.2255(9) 0.931(4) 1.073(2) 0.059 Uiso 1 1 d . . .
C34 C 0.10748(6) 0.9484(3) 0.82213(16) 0.0278(6) Uani 1 1 d . . .
O35 O 0.11751(5) 1.0212(2) 0.88930(12) 0.0413(5) Uani 1 1 d . . .
O36 O 0.07239(4) 0.9251(2) 0.78786(11) 0.0342(4) Uani 1 1 d . . .
C37 C 0.04767(8) 0.9999(4) 0.8387(2) 0.0463(8) Uani 1 1 d . . .
H20 H 0.0238(9) 0.963(3) 0.812(2) 0.056 Uiso 1 1 d . . .
H21 H 0.0534(8) 0.969(3) 0.901(2) 0.056 Uiso 1 1 d . . .
H22 H 0.0505(8) 1.116(4) 0.8339(19) 0.056 Uiso 1 1 d . . .
H1 H 0.1824(6) 0.969(3) 0.8001(14) 0.016(5) Uiso 1 1 d . . .
H2 H 0.1425(7) 0.674(3) 0.5358(17) 0.039(7) Uiso 1 1 d . . .
H3 H 0.2002(6) 0.601(3) 0.5157(16) 0.025(6) Uiso 1 1 d . . .
H4 H 0.2667(7) 0.659(3) 0.5559(18) 0.045(8) Uiso 1 1 d . . .
H5 H 0.3138(9) 0.767(3) 0.656(2) 0.059(9) Uiso 1 1 d . . .
H6 H 0.3043(7) 0.884(3) 0.7922(17) 0.035(7) Uiso 1 1 d . . .
H7 H 0.2460(6) 0.893(3) 0.8260(16) 0.024(6) Uiso 1 1 d . . .
H8 H 0.1817(6) 0.646(3) 0.7649(16) 0.033(7) Uiso 1 1 d . . .
H9 H 0.0906(6) 0.595(3) 0.7588(15) 0.016(5) Uiso 1 1 d . . .
H10 H 0.1169(7) 0.356(3) 0.8164(17) 0.035(7) Uiso 1 1 d . . .
H11 H 0.1283(6) 0.170(3) 0.7074(16) 0.030(7) Uiso 1 1 d . . .
H12 H 0.1130(6) 0.219(3) 0.5542(17) 0.030(7) Uiso 1 1 d . . .
H13 H 0.0171(6) 0.509(3) 0.3322(15) 0.018(6) Uiso 1 1 d . . .
H14 H -0.0327(7) 0.674(3) 0.3218(18) 0.041(7) Uiso 1 1 d . . .
H15 H -0.0331(6) 0.853(3) 0.4463(14) 0.023(6) Uiso 1 1 d . . .
H16 H 0.0132(6) 0.855(3) 0.5676(16) 0.026(6) Uiso 1 1 d . . .

loop_
_atom_site_aniso_label
_atom_site_aniso_U_11
_atom_site_aniso_U_22
_atom_site_aniso_U_33
_atom_site_aniso_U_23
_atom_site_aniso_U_13
_atom_site_aniso_U_12
C1 0.0217(12) 0.0243(13) 0.0198(12) -0.0001(10) 0.0059(9) -0.0007(10)
C2 0.0222(12) 0.0209(12) 0.0242(12) 0.0015(9) 0.0052(10) 0.0010(10)
C3 0.0190(12) 0.0192(12) 0.0283(13) 0.0029(10) 0.0051(10) -0.0006(9)
N4 0.0188(10) 0.0260(10) 0.0202(10) -0.0009(8) 0.0023(8) -0.0018(8)
C5 0.0248(13) 0.0283(13) 0.0215(12) -0.0038(10) 0.0043(10) -0.0030(10)
C6 0.0261(13) 0.0274(13) 0.0241(13) -0.0043(10) 0.0072(10) -0.0036(10)
C7 0.0223(12) 0.0229(12) 0.0223(12) 0.0053(9) 0.0032(10) 0.0012(10)
C8 0.0256(13) 0.0271(13) 0.0272(13) 0.0055(11) 0.0070(11) 0.0041(10)
C9 0.0190(12) 0.0332(14) 0.0311(14) 0.0102(11) 0.0046(11) 0.0017(10)
C10 0.0220(12) 0.0292(13) 0.0281(13) 0.0047(11) -0.0015(11) -0.0021(10)
C11 0.0244(12) 0.0245(12) 0.0227(12) 0.0016(10) 0.0015(10) -0.0016(10)
C12 0.0216(12) 0.0223(12) 0.0229(12) 0.0058(9) 0.0022(10) 0.0029(9)
C13 0.0216(12) 0.0237(12) 0.0212(12) 0.0001(10) 0.0029(10) -0.0018(10)
O14 0.0252(9) 0.0243(9) 0.0376(10) 0.0041(7) -0.0006(7) 0.0019(7)
C15 0.0190(12) 0.0246(13) 0.0240(12) 0.0008(10) 0.0067(10) -0.0002(10)
N16 0.0181(9) 0.0208(10) 0.0228(10) 0.0012(8) 0.0004(8) 0.0008(8)
C17 0.0157(11) 0.0219(12) 0.0244(12) 0.0013(9) 0.0041(9) -0.0017(9)
C18 0.0181(11) 0.0256(12) 0.0257(12) -0.0014(10) 0.0052(10) -0.0013(10)
C19 0.0222(12) 0.0295(13) 0.0226(13) 0.0026(10) -0.0001(10) -0.0018(10)
C20 0.0231(12) 0.0250(13) 0.0313(14) 0.0046(11) 0.0034(10) 0.0017(11)
C21 0.0189(12) 0.0247(12) 0.0287(13) -0.0025(11) 0.0062(10) -0.0007(10)
C22 0.0173(11) 0.0253(12) 0.0232(12) 0.0021(10) 0.0041(9) -0.0015(9)
S23 0.0251(3) 0.0302(4) 0.0209(3) 0.0001(2) 0.0033(2) 0.0025(2)
C24 0.0201(12) 0.0253(12) 0.0257(12) 0.0057(10) 0.0043(9) -0.0019(10)
C25 0.0275(13) 0.0290(13) 0.0257(13) 0.0017(11) 0.0007(10) -0.0058(11)
C26 0.0232(13) 0.0346(14) 0.0311(14) 0.0108(11) -0.0022(11) -0.0082(11)
C27 0.0195(12) 0.0273(13) 0.0391(15) 0.0096(12) 0.0031(11) -0.0019(11)
C28 0.0230(12) 0.0241(13) 0.0291(13) 0.0037(11) 0.0049(10) -0.0002(10)
C29 0.0196(11) 0.0234(12) 0.0238(12) 0.0045(10) 0.0017(9) -0.0021(9)
C30 0.0243(12) 0.0314(14) 0.0258(13) -0.0019(11) 0.0052(10) -0.0004(11)
O31 0.0511(12) 0.0384(11) 0.0305(10) 0.0057(8) 0.0059(9) -0.0122(9)
O32 0.0418(10) 0.0429(10) 0.0223(9) 0.0011(8) 0.0014(8) -0.0111(9)
C33 0.062(2) 0.063(2) 0.0217(14) 0.0017(14) 0.0023(14) -0.0184(18)
C34 0.0233(13) 0.0314(13) 0.0291(13) 0.0045(11) 0.0053(10) 0.0006(10)
O35 0.0351(10) 0.0573(12) 0.0320(10) -0.0172(9) 0.0068(8) 0.0024(9)
O36 0.0257(9) 0.0429(10) 0.0356(10) -0.0071(8) 0.0099(7) 0.0039(8)
C37 0.0289(15) 0.069(2) 0.0426(17) -0.0095(16) 0.0105(14) 0.0114(15)

loop_
_atom_type_symbol
_atom_type_description
_atom_type_scat_dispersion_real
_atom_type_scat_dispersion_imag
_atom_type_scat_source
C C 0.0033 0.0016 'International Tables Vol C Tables 4.2.6.8 and 6.1.1.4'
H H 0.0000 0.0000 'International Tables Vol C Tables 4.2.6.8 and 6.1.1.4'
N N 0.0061 0.0033 'International Tables Vol C Tables 4.2.6.8 and 6.1.1.4'
O O 0.0106 0.0060 'International Tables Vol C Tables 4.2.6.8 and 6.1.1.4'
S S 0.1246 0.1234 'International Tables Vol C Tables 4.2.6.8 and 6.1.1.4'

loop_
_geom_angle_atom_site_label_1
_geom_angle_atom_site_label_2
_geom_angle_atom_site_label_3
_geom_angle
_geom_angle_site_symmetry_1
_geom_angle_site_symmetry_3
_geom_angle_publ_flag
C2 C1 C30 112.10(18) . . ?
C2 C1 C13 100.99(17) . . ?
C30 C1 C13 111.77(19) . . ?
C3 C2 C34 130.9(2) . . ?
C3 C2 C1 109.57(19) . . ?
C34 C2 C1 119.34(19) . . ?
C2 C3 N4 111.59(19) . . ?
C2 C3 C15 128.0(2) . . ?
N4 C3 C15 120.11(19) . . ?
C3 N4 C5 130.87(19) . . ?
C3 N4 C13 108.30(17) . . ?
C5 N4 C13 118.81(18) . . ?
C6 C5 N4 119.5(2) . . ?
C5 C6 C7 121.2(2) . . ?
C8 C7 C12 118.7(2) . . ?
C8 C7 C6 122.6(2) . . ?
C12 C7 C6 118.6(2) . . ?
C9 C8 C7 120.4(2) . . ?
C8 C9 C10 120.9(2) . . ?
C9 C10 C11 119.3(2) . . ?
C12 C11 C10 120.4(2) . . ?
C11 C12 C7 120.3(2) . . ?
C11 C12 C13 122.9(2) . . ?
C7 C12 C13 116.6(2) . . ?
N4 C13 C12 110.29(17) . . ?
N4 C13 C1 103.45(17) . . ?
C12 C13 C1 118.77(19) . . ?
O14 C15 N16 123.8(2) . . ?
O14 C15 C3 119.2(2) . . ?
N16 C15 C3 116.99(19) . . ?
C15 N16 C29 119.79(18) . . ?
C15 N16 C17 122.52(18) . . ?
C29 N16 C17 117.21(17) . . ?
C18 C17 C22 120.2(2) . . ?
C18 C17 N16 121.9(2) . . ?
C22 C17 N16 117.88(19) . . ?
C17 C18 C19 120.0(2) . . ?
C18 C19 C20 119.8(2) . . ?
C21 C20 C19 120.4(2) . . ?
C20 C21 C22 120.0(2) . . ?
C21 C22 C17 119.5(2) . . ?
C21 C22 S23 119.99(18) . . ?
C17 C22 S23 120.53(17) . . ?
C22 S23 C24 98.97(10) . . ?
C29 C24 C25 119.9(2) . . ?
C29 C24 S23 120.62(17) . . ?
C25 C24 S23 119.51(19) . . ?
C26 C25 C24 119.6(2) . . ?
C25 C26 C27 120.3(2) . . ?
C28 C27 C26 119.9(2) . . ?
C27 C28 C29 119.8(2) . . ?
C24 C29 C28 120.4(2) . . ?
C24 C29 N16 118.16(19) . . ?
C28 C29 N16 121.4(2) . . ?
O31 C30 O32 124.6(2) . . ?
O31 C30 C1 124.3(2) . . ?
O32 C30 C1 111.1(2) . . ?
C30 O32 C33 115.2(2) . . ?
O35 C34 O36 123.8(2) . . ?
O35 C34 C2 123.7(2) . . ?
O36 C34 C2 112.5(2) . . ?
C34 O36 C37 113.6(2) . . ?

loop_
_geom_bond_atom_site_label_1
_geom_bond_atom_site_label_2
_geom_bond_distance
_geom_bond_site_symmetry_2
_geom_bond_publ_flag
C1 C2 1.516(3) . ?
C1 C30 1.517(3) . ?
C1 C13 1.538(3) . ?
C2 C3 1.349(3) . ?
C2 C34 1.456(3) . ?
C3 N4 1.372(3) . ?
C3 C15 1.511(3) . ?
N4 C5 1.384(3) . ?
N4 C13 1.478(3) . ?
C5 C6 1.338(3) . ?
C6 C7 1.459(3) . ?
C7 C8 1.397(3) . ?
C7 C12 1.409(3) . ?
C8 C9 1.382(3) . ?
C9 C10 1.385(4) . ?
C10 C11 1.395(3) . ?
C11 C12 1.384(3) . ?
C12 C13 1.501(3) . ?
O14 C15 1.213(3) . ?
C15 N16 1.372(3) . ?
N16 C29 1.436(3) . ?
N16 C17 1.438(3) . ?
C17 C18 1.383(3) . ?
C17 C22 1.396(3) . ?
C18 C19 1.385(3) . ?
C19 C20 1.389(3) . ?
C20 C21 1.381(3) . ?
C21 C22 1.388(3) . ?
C22 S23 1.760(2) . ?
S23 C24 1.772(2) . ?
C24 C29 1.381(3) . ?
C24 C25 1.394(3) . ?
C25 C26 1.383(4) . ?
C26 C27 1.387(4) . ?
C27 C28 1.385(3) . ?
C28 C29 1.386(3) . ?
C30 O31 1.199(3) . ?
C30 O32 1.332(3) . ?
O32 C33 1.447(3) . ?
C34 O35 1.202(3) . ?
C34 O36 1.353(3) . ?
O36 C37 1.449(3) . ?

loop_
_cod_related_entry_id
_cod_related_entry_database
_cod_related_entry_code
1 ChemSpider 9235439
